data_7052457
loop_
_publ_author_name
'Ilioudis, Christos A.'
'Bearpark, Michael J.'
'Steed, Jonathan W.'

_publ_section_title
;
 Hydrogen bonds between ammonium ions and aromatic rings exist and have
 key consequences on solid-state and solution phase properties
;
_journal_issue 1
_journal_name_full 'New Journal of Chemistry'
_journal_page_first 64
_journal_paper_doi 10.1039/b415532g
_journal_volume 29
_journal_year 2005
_chemical_formula_sum 'C36 H42 N4 O6 S3'
_chemical_formula_weight 722.92
_chemical_name_systematic
;
?
;
_space_group_IT_number 19
_symmetry_cell_setting orthorhombic
_symmetry_space_group_name_Hall 'P 2ac 2ab'
_symmetry_space_group_name_H-M 'P 21 21 21'
_atom_sites_solution_hydrogens geom
_atom_sites_solution_primary direct
_atom_sites_solution_secondary difmap
_audit_creation_method SHELXL-97
_cell_angle_alpha 90.00
_cell_angle_beta 90.00
_cell_angle_gamma 90.00
_cell_formula_units_Z 4
_cell_length_a 8.6574(17)
_cell_length_b 18.3472(10)
_cell_length_c 22.6283(15)
_cell_measurement_temperature 120(2)
_cell_volume 3594.3(8)
_computing_cell_refinement 'DENZO SMN'
_computing_data_collection 'NONIUS COLLECT'
_computing_data_reduction 'DENZO SMN'
_computing_structure_refinement 'SHELXL-97 (Sheldrick, 1997)'
_computing_structure_solution 'SHELXS-97 (Sheldrick, 1990)'
_diffrn_ambient_temperature 120(2)
_diffrn_measured_fraction_theta_full 0.998
_diffrn_measured_fraction_theta_max 0.998
_diffrn_measurement_device_type 'KAPPA CCD'
_diffrn_measurement_method '2o phi frames'
_diffrn_radiation_monochromator graphite
_diffrn_radiation_source 'fine-focus sealed tube'
_diffrn_radiation_type MoK\a
_diffrn_radiation_wavelength 0.71073
_diffrn_reflns_av_R_equivalents 0.2725
_diffrn_reflns_av_sigmaI/netI 0.3073
_diffrn_reflns_limit_h_max 10
_diffrn_reflns_limit_h_min -11
_diffrn_reflns_limit_k_max 20
_diffrn_reflns_limit_k_min -23
_diffrn_reflns_limit_l_max 27
_diffrn_reflns_limit_l_min -29
_diffrn_reflns_number 25147
_diffrn_reflns_theta_full 27.49
_diffrn_reflns_theta_max 27.49
_diffrn_reflns_theta_min 1.80
_diffrn_standards_decay_% 0
_exptl_absorpt_coefficient_mu 0.257
_exptl_absorpt_correction_type scalepack
_exptl_crystal_colour colourless
_exptl_crystal_density_diffrn 1.336
_exptl_crystal_density_method 'not measured'
_exptl_crystal_description block
_exptl_crystal_F_000 1528
_exptl_crystal_size_max 0.5
_exptl_crystal_size_mid 0.4
_exptl_crystal_size_min 0.25
_refine_diff_density_max 0.604
_refine_diff_density_min -0.726
_refine_diff_density_rms 0.182
_refine_ls_abs_structure_details 'Flack H D (1983), Acta Cryst. A39, 876-881'
_refine_ls_abs_structure_Flack -0.04(13)
_refine_ls_extinction_coef 0.0059(10)
_refine_ls_extinction_expression Fc^*^=kFc[1+0.001xFc^2^\l^3^/sin(2\q)]^-1/4^
_refine_ls_extinction_method SHELXL
_refine_ls_goodness_of_fit_ref 1.113
_refine_ls_hydrogen_treatment mixed
_refine_ls_matrix_type full
_refine_ls_number_parameters 446
_refine_ls_number_reflns 8208
_refine_ls_number_restraints 0
_refine_ls_restrained_S_all 1.113
_refine_ls_R_factor_all 0.2120
_refine_ls_R_factor_gt 0.1203
_refine_ls_shift/su_max 0.000
_refine_ls_shift/su_mean 0.000
_refine_ls_structure_factor_coef Fsqd
_refine_ls_weighting_details 'calc w=1/[\s^2^(Fo^2^)+(0.0349P)^2^+6.1591P] where P=(Fo^2^+2Fc^2^)/3'
_refine_ls_weighting_scheme calc
_refine_ls_wR_factor_gt 0.1668
_refine_ls_wR_factor_ref 0.1891
_reflns_number_gt 4753
_reflns_number_total 8208
_reflns_threshold_expression >2sigma(I)
_cod_data_source_file b415532g.txt
_cod_data_source_block c:\structs\chris\tc1\tc1
_cod_depositor_comments
;
The following automatic conversions were performed:
'_symmetry_cell_setting' value 'Orthorhombic' changed to 'orthorhombic'
according to '/home/saulius/struct/CIF-dictionaries/cif_core.dic'
dictionary named 'cif_core.dic' version 2.4.1 from 2010-06-29.

Automatic conversion script
Id: cif_fix_enum 1527 2010-12-29 10:47:43Z saulius 

2017-12-01
Z value changed to be consistent with given formula
                 miguel
;
_cod_original_formula_units_Z 8
_cod_original_cell_volume 3594.3(12)
_cod_original_sg_symbol_H-M P2(1)2(1)2(1)
_cod_database_code 7052457

loop_
_symmetry_equiv_pos_as_xyz
'x, y, z'
'-x+1/2, -y, z+1/2'
'x+1/2, -y+1/2, -z'
'-x, y+1/2, -z+1/2'

loop_
_atom_site_label
_atom_site_type_symbol
_atom_site_fract_x
_atom_site_fract_y
_atom_site_fract_z
_atom_site_U_iso_or_equiv
_atom_site_adp_type
_atom_site_occupancy
_atom_site_symmetry_multiplicity
_atom_site_calc_flag
_atom_site_refinement_flags
_atom_site_disorder_assembly
_atom_site_disorder_group
S1 S 0.51655(18) 0.49803(9) 0.20390(7) 0.0319(4) Uani 1 1 d . . .
S2 S 1.17596(19) 0.68074(10) 0.03780(7) 0.0326(4) Uani 1 1 d . . .
S3 S 0.9656(2) 0.27683(9) -0.07026(8) 0.0377(5) Uani 1 1 d . . .
O1 O 1.1699(5) 0.7027(2) -0.02233(18) 0.0396(12) Uani 1 1 d . . .
O2 O 0.3924(5) 0.5449(2) 0.1873(2) 0.0420(12) Uani 1 1 d . . .
N2 N 0.5879(6) 0.4641(3) 0.1436(2) 0.0329(14) Uani 1 1 d . . .
O4 O 0.6418(6) 0.5265(3) 0.2383(2) 0.0487(14) Uani 1 1 d . . .
C19 C 0.3559(8) 0.3704(4) 0.2156(3) 0.0420(19) Uani 1 1 d . . .
H19 H 0.3308 0.3764 0.1750 0.050 Uiso 1 1 calc R . .
C17 C 0.3414(8) 0.2984(4) 0.3043(3) 0.0397(17) Uani 1 1 d . . .
N3 N 1.0325(6) 0.6234(3) 0.0470(2) 0.0336(13) Uani 1 1 d . . .
C5 C 0.5984(7) 0.4940(4) 0.0387(3) 0.0340(16) Uani 1 1 d . . .
C27 C 1.1354(7) 0.7575(4) 0.0818(3) 0.0331(17) Uani 1 1 d . . .
O10 O 1.0156(7) 0.2289(2) -0.0244(2) 0.0561(15) Uani 1 1 d . . .
C3 C 0.7679(7) 0.4637(4) -0.0410(3) 0.0333(16) Uani 1 1 d . . .
O12 O 1.3123(5) 0.6451(3) 0.0598(2) 0.0510(14) Uani 1 1 d . . .
N1 N 0.9412(6) 0.4521(3) 0.0892(2) 0.0343(14) Uani 1 1 d . . .
C29 C 0.9971(9) 0.8699(4) 0.0953(3) 0.0380(17) Uani 1 1 d . . .
H29 H 0.9295 0.9061 0.0799 0.046 Uiso 1 1 calc R . .
C35 C 1.0985(8) 0.3183(4) -0.1746(3) 0.0406(18) Uani 1 1 d . . .
H35 H 0.9961 0.3214 -0.1896 0.049 Uiso 1 1 calc R . .
C2 C 0.8372(8) 0.5325(4) -0.0363(3) 0.0390(17) Uani 1 1 d . . .
H2 H 0.9168 0.5460 -0.0631 0.047 Uiso 1 1 calc R . .
C30 C 1.1247(7) 0.2936(3) -0.1178(3) 0.0269(15) Uani 1 1 d . . .
C28 C 1.0375(7) 0.8102(4) 0.0606(3) 0.0347(17) Uani 1 1 d . . .
H28 H 0.9968 0.8059 0.0217 0.042 Uiso 1 1 calc R . .
C32 C 1.3946(8) 0.3053(4) -0.1319(3) 0.0401(18) Uani 1 1 d . . .
H32 H 1.4969 0.2994 -0.1175 0.048 Uiso 1 1 calc R . .
C6 C 0.6657(7) 0.5594(4) 0.0430(3) 0.0341(16) Uani 1 1 d . . .
H6 H 0.6283 0.5931 0.0715 0.041 Uiso 1 1 calc R . .
C26 C 1.1939(9) 0.7630(4) 0.1386(3) 0.051(2) Uani 1 1 d . . .
H26 H 1.2617 0.7268 0.1538 0.061 Uiso 1 1 calc R . .
C15 C 1.0297(9) 0.5835(3) 0.1028(3) 0.0375(17) Uani 1 1 d . . .
H15A H 0.9246 0.5870 0.1198 0.045 Uiso 1 1 calc R . .
H15B H 1.1017 0.6074 0.1307 0.045 Uiso 1 1 calc R . .
C1 C 0.7916(7) 0.5802(3) 0.0063(2) 0.0250(14) Uani 1 1 d . . .
C10 C 0.7079(8) 0.4085(4) 0.1478(4) 0.0459(19) Uani 1 1 d . . .
H10A H 0.6961 0.3742 0.1143 0.055 Uiso 1 1 calc R . .
H10B H 0.6921 0.3805 0.1847 0.055 Uiso 1 1 calc R . .
C11 C 0.8730(7) 0.4384(4) 0.1474(3) 0.0297(16) Uani 1 1 d . . .
H11B H 0.8740 0.4846 0.1700 0.036 Uiso 1 1 calc R . .
H11A H 0.9400 0.4035 0.1687 0.036 Uiso 1 1 calc R . .
C31 C 1.2734(8) 0.2872(4) -0.0964(3) 0.0348(17) Uani 1 1 d . . .
H31 H 1.2912 0.2704 -0.0573 0.042 Uiso 1 1 calc R . .
C8 C 0.8461(9) 0.4067(4) -0.0798(3) 0.0464(19) Uani 1 1 d . . .
H8B H 0.7684 0.3806 -0.1038 0.056 Uiso 1 1 calc R . .
H8A H 0.9211 0.4303 -0.1067 0.056 Uiso 1 1 calc R . .
C21 C 0.4786(9) 0.4125(4) 0.3025(3) 0.047(2) Uani 1 1 d . . .
H21 H 0.5410 0.4473 0.3223 0.057 Uiso 1 1 calc R . .
C4 C 0.6496(8) 0.4443(4) -0.0049(3) 0.0372(17) Uani 1 1 d . . .
H4 H 0.6018 0.3980 -0.0089 0.045 Uiso 1 1 calc R . .
C7 C 0.8821(7) 0.6468(4) 0.0209(3) 0.0406(18) Uani 1 1 d . . .
H7A H 0.8245 0.6773 0.0495 0.049 Uiso 1 1 calc R . .
H7B H 0.9004 0.6760 -0.0152 0.049 Uiso 1 1 calc R . .
C12 C 1.0019(9) 0.3842(3) 0.0661(3) 0.0399(17) Uani 1 1 d . . .
H12B H 0.9239 0.3456 0.0727 0.048 Uiso 1 1 calc R . .
H12A H 1.0947 0.3710 0.0893 0.048 Uiso 1 1 calc R . .
C20 C 0.4432(7) 0.4227(4) 0.2437(3) 0.0302(15) Uani 1 1 d . . .
O33 O 0.8351(7) 0.2556(3) -0.1049(2) 0.0648(16) Uani 1 1 d . . .
C23 C 1.0143(13) 0.9421(4) 0.1892(3) 0.076(3) Uani 1 1 d . . .
H23B H 0.9525 0.9264 0.2232 0.114 Uiso 1 1 calc R . .
H23A H 0.9549 0.9770 0.1656 0.114 Uiso 1 1 calc R . .
H23C H 1.1094 0.9654 0.2032 0.114 Uiso 1 1 calc R . .
C36 C 1.5077(10) 0.3541(4) -0.2277(3) 0.063(2) Uani 1 1 d . . .
H36A H 1.6023 0.3559 -0.2039 0.094 Uiso 1 1 calc R . .
H36B H 1.4879 0.4022 -0.2449 0.094 Uiso 1 1 calc R . .
H36C H 1.5202 0.3182 -0.2594 0.094 Uiso 1 1 calc R . .
C18 C 0.3044(9) 0.3098(4) 0.2452(3) 0.045(2) Uani 1 1 d . . .
H18 H 0.2425 0.2750 0.2250 0.054 Uiso 1 1 calc R . .
C13 C 1.0461(8) 0.3842(4) -0.0003(3) 0.0460(19) Uani 1 1 d . . .
H13A H 1.0681 0.4349 -0.0126 0.055 Uiso 1 1 calc R . .
H13B H 1.1422 0.3556 -0.0054 0.055 Uiso 1 1 calc R . .
C14 C 1.0735(7) 0.5027(4) 0.0978(3) 0.0399(19) Uani 1 1 d . . .
H14B H 1.1457 0.4968 0.0643 0.048 Uiso 1 1 calc R . .
H14A H 1.1292 0.4884 0.1342 0.048 Uiso 1 1 calc R . .
C16 C 0.2916(9) 0.2318(4) 0.3364(3) 0.0450(19) Uani 1 1 d . . .
H16A H 0.3572 0.2248 0.3713 0.067 Uiso 1 1 calc R . .
H16C H 0.3008 0.1895 0.3103 0.067 Uiso 1 1 calc R . .
H16B H 0.1838 0.2373 0.3489 0.067 Uiso 1 1 calc R . .
C33 C 1.3722(9) 0.3322(4) -0.1886(3) 0.0422(19) Uani 1 1 d . . .
C24 C 1.0547(9) 0.8770(4) 0.1519(3) 0.048(2) Uani 1 1 d . . .
C22 C 0.4263(9) 0.3536(4) 0.3325(3) 0.049(2) Uani 1 1 d . . .
H22 H 0.4476 0.3496 0.3735 0.058 Uiso 1 1 calc R . .
C9 C 0.4955(8) 0.4674(3) 0.0870(3) 0.0388(18) Uani 1 1 d . . .
H9A H 0.4553 0.4183 0.0772 0.047 Uiso 1 1 calc R . .
H9B H 0.4066 0.5008 0.0919 0.047 Uiso 1 1 calc R . .
N4 N 0.9281(6) 0.3543(3) -0.0389(3) 0.0397(15) Uani 1 1 d . . .
C25 C 1.1515(10) 0.8223(5) 0.1729(3) 0.055(2) Uani 1 1 d . . .
H25 H 1.1899 0.8257 0.2121 0.066 Uiso 1 1 calc R . .
C34 C 1.2213(9) 0.3385(4) -0.2094(3) 0.047(2) Uani 1 1 d . . .
H34 H 1.2033 0.3570 -0.2480 0.057 Uiso 1 1 calc R . .

loop_
_atom_site_aniso_label
_atom_site_aniso_U_11
_atom_site_aniso_U_22
_atom_site_aniso_U_33
_atom_site_aniso_U_23
_atom_site_aniso_U_13
_atom_site_aniso_U_12
S1 0.0332(9) 0.0309(9) 0.0316(9) 0.0009(8) 0.0106(8) -0.0044(8)
S2 0.0260(9) 0.0408(10) 0.0310(9) 0.0099(8) 0.0030(8) -0.0046(8)
S3 0.0475(11) 0.0294(10) 0.0362(10) -0.0097(8) 0.0143(9) -0.0008(8)
O1 0.057(3) 0.032(3) 0.031(3) 0.010(2) 0.005(2) -0.003(2)
O2 0.040(3) 0.033(3) 0.053(3) -0.001(2) 0.014(2) 0.006(2)
N2 0.030(3) 0.033(3) 0.036(3) 0.007(3) 0.016(3) 0.005(2)
O4 0.051(3) 0.050(3) 0.045(3) 0.003(2) 0.001(3) -0.021(2)
C19 0.045(4) 0.059(5) 0.022(4) -0.001(3) 0.003(3) -0.017(4)
C17 0.047(4) 0.041(4) 0.032(4) 0.002(3) 0.009(3) -0.003(4)
N3 0.044(3) 0.023(3) 0.034(3) 0.004(2) 0.014(3) 0.004(3)
C5 0.031(3) 0.038(4) 0.033(4) -0.005(3) 0.007(3) 0.003(3)
C27 0.025(4) 0.041(4) 0.034(4) 0.017(3) -0.012(3) -0.015(3)
O10 0.093(4) 0.026(3) 0.049(3) 0.011(2) 0.040(3) 0.019(3)
C3 0.033(4) 0.031(4) 0.036(4) -0.008(3) -0.001(3) -0.003(3)
O12 0.035(3) 0.070(4) 0.048(3) 0.005(3) 0.001(3) 0.009(3)
N1 0.037(3) 0.029(3) 0.037(3) 0.002(3) 0.006(3) 0.001(3)
C29 0.047(4) 0.031(4) 0.035(4) 0.000(3) 0.004(4) -0.018(4)
C35 0.049(4) 0.046(5) 0.027(4) -0.012(3) 0.000(3) 0.015(4)
C2 0.035(4) 0.047(4) 0.036(4) 0.014(4) 0.006(3) 0.002(3)
C30 0.031(4) 0.022(3) 0.028(4) -0.004(3) 0.012(3) 0.007(3)
C28 0.036(4) 0.046(4) 0.022(3) 0.002(3) -0.003(3) -0.027(3)
C32 0.036(4) 0.038(4) 0.046(5) -0.007(4) -0.005(4) 0.014(3)
C6 0.031(4) 0.043(4) 0.029(4) -0.011(3) -0.001(3) 0.017(3)
C26 0.048(5) 0.055(5) 0.050(5) 0.014(4) -0.013(4) -0.023(4)
C15 0.051(4) 0.034(4) 0.028(4) 0.000(3) 0.011(3) 0.001(4)
C1 0.039(4) 0.021(3) 0.015(3) -0.008(3) -0.003(3) 0.012(3)
C10 0.035(4) 0.027(4) 0.076(6) 0.011(4) 0.016(4) 0.000(3)
C11 0.026(3) 0.047(4) 0.017(3) 0.001(3) 0.000(3) -0.001(3)
C31 0.049(5) 0.036(4) 0.019(3) -0.002(3) 0.006(3) 0.014(3)
C8 0.047(5) 0.046(5) 0.046(5) -0.005(4) 0.014(4) 0.004(4)
C21 0.058(5) 0.060(5) 0.023(4) 0.002(3) 0.001(4) -0.031(4)
C4 0.041(4) 0.031(4) 0.040(4) -0.002(3) 0.003(4) -0.003(3)
C7 0.030(4) 0.035(4) 0.057(5) -0.007(4) 0.006(3) -0.003(3)
C12 0.052(5) 0.035(4) 0.033(4) 0.006(3) 0.002(4) 0.023(3)
C20 0.031(4) 0.040(4) 0.020(3) -0.003(3) 0.010(3) 0.000(3)
O33 0.057(4) 0.074(4) 0.064(4) -0.028(3) 0.014(3) -0.019(3)
C23 0.117(8) 0.057(6) 0.055(5) -0.022(4) -0.012(6) -0.016(6)
C36 0.070(6) 0.057(5) 0.061(5) -0.007(4) 0.025(5) 0.000(5)
C18 0.061(5) 0.045(5) 0.030(4) 0.006(3) -0.003(4) -0.036(4)
C13 0.043(4) 0.048(5) 0.047(5) -0.011(4) 0.023(4) -0.005(4)
C14 0.016(3) 0.040(4) 0.064(5) 0.029(4) -0.009(3) -0.017(3)
C16 0.056(5) 0.048(5) 0.031(4) 0.003(4) 0.005(4) -0.012(4)
C33 0.056(5) 0.036(4) 0.035(5) -0.004(3) 0.020(4) 0.002(4)
C24 0.062(5) 0.041(5) 0.040(5) 0.000(4) 0.002(4) -0.020(4)
C22 0.068(5) 0.062(5) 0.016(4) 0.005(4) 0.001(3) -0.028(4)
C9 0.042(4) 0.028(4) 0.046(4) -0.006(3) 0.017(4) -0.013(3)
N4 0.045(4) 0.029(3) 0.045(4) -0.011(3) 0.008(3) -0.002(3)
C25 0.081(6) 0.053(5) 0.032(4) -0.004(4) -0.019(4) -0.023(5)
C34 0.065(5) 0.046(5) 0.030(4) 0.003(3) 0.016(4) 0.028(4)

loop_
_atom_type_symbol
_atom_type_description
_atom_type_scat_dispersion_real
_atom_type_scat_dispersion_imag
_atom_type_scat_source
C C 0.0033 0.0016 'International Tables Vol C Tables 4.2.6.8 and 6.1.1.4'
H H 0.0000 0.0000 'International Tables Vol C Tables 4.2.6.8 and 6.1.1.4'
N N 0.0061 0.0033 'International Tables Vol C Tables 4.2.6.8 and 6.1.1.4'
O O 0.0106 0.0060 'International Tables Vol C Tables 4.2.6.8 and 6.1.1.4'
S S 0.1246 0.1234 'International Tables Vol C Tables 4.2.6.8 and 6.1.1.4'

loop_
_geom_angle_atom_site_label_1
_geom_angle_atom_site_label_2
_geom_angle_atom_site_label_3
_geom_angle
_geom_angle_site_symmetry_1
_geom_angle_site_symmetry_3
_geom_angle_publ_flag
O2 S1 O4 119.6(3) . . ?
O2 S1 N2 107.2(3) . . ?
O4 S1 N2 108.0(3) . . ?
O2 S1 C20 109.6(3) . . ?
O4 S1 C20 106.2(3) . . ?
N2 S1 C20 105.4(3) . . ?
O1 S2 O12 119.4(3) . . ?
O1 S2 N3 106.0(3) . . ?
O12 S2 N3 106.5(3) . . ?
O1 S2 C27 108.0(3) . . ?
O12 S2 C27 109.4(3) . . ?
N3 S2 C27 106.9(3) . . ?
O10 S3 O33 118.1(4) . . ?
O10 S3 N4 106.4(3) . . ?
O33 S3 N4 108.7(3) . . ?
O10 S3 C30 108.2(3) . . ?
O33 S3 C30 109.2(3) . . ?
N4 S3 C30 105.6(3) . . ?
C10 N2 C9 117.4(6) . . ?
C10 N2 S1 118.9(5) . . ?
C9 N2 S1 119.7(4) . . ?
C18 C19 C20 121.1(6) . . ?
C18 C17 C22 116.6(6) . . ?
C18 C17 C16 121.8(6) . . ?
C22 C17 C16 121.6(6) . . ?
C15 N3 C7 118.2(5) . . ?
C15 N3 S2 116.4(5) . . ?
C7 N3 S2 115.1(4) . . ?
C6 C5 C4 119.6(6) . . ?
C6 C5 C9 120.0(6) . . ?
C4 C5 C9 119.1(6) . . ?
C28 C27 C26 119.9(7) . . ?
C28 C27 S2 119.3(5) . . ?
C26 C27 S2 120.7(6) . . ?
C4 C3 C2 120.9(6) . . ?
C4 C3 C8 120.1(6) . . ?
C2 C3 C8 118.1(6) . . ?
C12 N1 C11 108.8(5) . . ?
C12 N1 C14 107.7(5) . . ?
C11 N1 C14 107.4(5) . . ?
C24 C29 C28 120.4(7) . . ?
C34 C35 C30 119.6(7) . . ?
C1 C2 C3 120.6(6) . . ?
C31 C30 C35 120.4(6) . . ?
C31 C30 S3 119.8(5) . . ?
C35 C30 S3 119.6(5) . . ?
C27 C28 C29 120.8(6) . . ?
C31 C32 C33 121.6(7) . . ?
C5 C6 C1 122.0(6) . . ?
C27 C26 C25 118.7(7) . . ?
N3 C15 C14 114.7(5) . . ?
C2 C1 C6 117.7(6) . . ?
C2 C1 C7 122.2(6) . . ?
C6 C1 C7 119.5(5) . . ?
N2 C10 C11 114.4(5) . . ?
N1 C11 C10 116.3(5) . . ?
C32 C31 C30 119.4(6) . . ?
N4 C8 C3 107.1(5) . . ?
C22 C21 C20 121.2(6) . . ?
C3 C4 C5 119.1(6) . . ?
C1 C7 N3 108.1(5) . . ?
N1 C12 C13 116.0(5) . . ?
C19 C20 C21 118.2(6) . . ?
C19 C20 S1 120.4(5) . . ?
C21 C20 S1 121.2(5) . . ?
C19 C18 C17 121.0(6) . . ?
N4 C13 C12 114.2(6) . . ?
N1 C14 C15 115.0(5) . . ?
C32 C33 C34 118.3(7) . . ?
C32 C33 C36 121.6(7) . . ?
C34 C33 C36 120.2(7) . . ?
C29 C24 C25 117.9(7) . . ?
C29 C24 C23 120.8(7) . . ?
C25 C24 C23 121.4(7) . . ?
C21 C22 C17 121.6(6) . . ?
C5 C9 N2 108.5(5) . . ?
C13 N4 C8 117.3(6) . . ?
C13 N4 S3 117.0(5) . . ?
C8 N4 S3 112.7(5) . . ?
C26 C25 C24 122.3(7) . . ?
C35 C34 C33 120.6(7) . . ?

loop_
_geom_bond_atom_site_label_1
_geom_bond_atom_site_label_2
_geom_bond_distance
_geom_bond_site_symmetry_2
_geom_bond_publ_flag
S1 O2 1.428(5) . ?
S1 O4 1.433(5) . ?
S1 N2 1.623(5) . ?
S1 C20 1.768(6) . ?
S2 O1 1.420(4) . ?
S2 O12 1.439(5) . ?
S2 N3 1.641(6) . ?
S2 C27 1.760(7) . ?
S3 O10 1.427(5) . ?
S3 O33 1.429(6) . ?
S3 N4 1.621(5) . ?
S3 C30 1.774(6) . ?
N2 C10 1.460(8) . ?
N2 C9 1.510(8) . ?
C19 C18 1.373(9) . ?
C19 C20 1.377(9) . ?
C17 C18 1.392(9) . ?
C17 C22 1.404(9) . ?
C17 C16 1.485(9) . ?
N3 C15 1.458(7) . ?
N3 C7 1.493(8) . ?
C5 C6 1.338(9) . ?
C5 C4 1.415(9) . ?
C5 C9 1.494(9) . ?
C27 C28 1.373(9) . ?
C27 C26 1.386(9) . ?
C3 C4 1.357(9) . ?
C3 C2 1.402(9) . ?
C3 C8 1.523(9) . ?
N1 C12 1.450(8) . ?
N1 C11 1.466(7) . ?
N1 C14 1.488(8) . ?
C29 C24 1.379(9) . ?
C29 C28 1.394(9) . ?
C35 C34 1.374(10) . ?
C35 C30 1.384(9) . ?
C2 C1 1.359(9) . ?
C30 C31 1.380(9) . ?
C32 C31 1.362(9) . ?
C32 C33 1.386(9) . ?
C6 C1 1.423(9) . ?
C26 C25 1.386(11) . ?
C15 C14 1.534(9) . ?
C1 C7 1.490(9) . ?
C10 C11 1.531(9) . ?
C8 N4 1.511(9) . ?
C21 C22 1.353(9) . ?
C21 C20 1.377(8) . ?
C12 C13 1.551(9) . ?
C23 C24 1.505(10) . ?
C36 C33 1.524(10) . ?
C13 N4 1.452(9) . ?
C33 C34 1.394(10) . ?
C24 C25 1.391(11) . ?

loop_
_geom_torsion_atom_site_label_1
_geom_torsion_atom_site_label_2
_geom_torsion_atom_site_label_3
_geom_torsion_atom_site_label_4
_geom_torsion
_geom_torsion_site_symmetry_1
_geom_torsion_site_symmetry_2
_geom_torsion_site_symmetry_3
_geom_torsion_site_symmetry_4
_geom_torsion_publ_flag
O2 S1 N2 C10 -174.2(5) . . . . ?
O4 S1 N2 C10 55.7(5) . . . . ?
C20 S1 N2 C10 -57.5(5) . . . . ?
O2 S1 N2 C9 -17.1(5) . . . . ?
O4 S1 N2 C9 -147.1(4) . . . . ?
C20 S1 N2 C9 99.7(5) . . . . ?
O1 S2 N3 C15 169.9(4) . . . . ?
O12 S2 N3 C15 41.7(5) . . . . ?
C27 S2 N3 C15 -75.1(5) . . . . ?
O1 S2 N3 C7 -45.5(5) . . . . ?
O12 S2 N3 C7 -173.7(5) . . . . ?
C27 S2 N3 C7 69.5(5) . . . . ?
O1 S2 C27 C28 31.4(6) . . . . ?
O12 S2 C27 C28 162.8(5) . . . . ?
N3 S2 C27 C28 -82.3(5) . . . . ?
O1 S2 C27 C26 -152.4(5) . . . . ?
O12 S2 C27 C26 -21.0(6) . . . . ?
N3 S2 C27 C26 94.0(6) . . . . ?
C4 C3 C2 C1 2.8(10) . . . . ?
C8 C3 C2 C1 -166.6(6) . . . . ?
C34 C35 C30 C31 -1.7(10) . . . . ?
C34 C35 C30 S3 173.2(5) . . . . ?
O10 S3 C30 C31 -25.4(6) . . . . ?
O33 S3 C30 C31 -155.1(5) . . . . ?
N4 S3 C30 C31 88.2(6) . . . . ?
O10 S3 C30 C35 159.6(5) . . . . ?
O33 S3 C30 C35 29.9(6) . . . . ?
N4 S3 C30 C35 -86.8(6) . . . . ?
C26 C27 C28 C29 0.7(9) . . . . ?
S2 C27 C28 C29 177.0(5) . . . . ?
C24 C29 C28 C27 -0.2(10) . . . . ?
C4 C5 C6 C1 -2.1(10) . . . . ?
C9 C5 C6 C1 164.6(6) . . . . ?
C28 C27 C26 C25 0.0(10) . . . . ?
S2 C27 C26 C25 -176.3(5) . . . . ?
C7 N3 C15 C14 109.6(7) . . . . ?
S2 N3 C15 C14 -107.0(6) . . . . ?
C3 C2 C1 C6 -3.8(9) . . . . ?
C3 C2 C1 C7 167.1(6) . . . . ?
C5 C6 C1 C2 3.5(9) . . . . ?
C5 C6 C1 C7 -167.7(6) . . . . ?
C9 N2 C10 C11 110.7(7) . . . . ?
S1 N2 C10 C11 -91.6(6) . . . . ?
C12 N1 C11 C10 -82.5(7) . . . . ?
C14 N1 C11 C10 161.1(6) . . . . ?
N2 C10 C11 N1 -84.7(8) . . . . ?
C33 C32 C31 C30 2.0(10) . . . . ?
C35 C30 C31 C32 -0.2(10) . . . . ?
S3 C30 C31 C32 -175.2(5) . . . . ?
C4 C3 C8 N4 -66.6(8) . . . . ?
C2 C3 C8 N4 102.8(7) . . . . ?
C2 C3 C4 C5 -1.2(10) . . . . ?
C8 C3 C4 C5 167.9(6) . . . . ?
C6 C5 C4 C3 0.9(10) . . . . ?
C9 C5 C4 C3 -165.8(6) . . . . ?
C2 C1 C7 N3 -66.3(8) . . . . ?
C6 C1 C7 N3 104.5(6) . . . . ?
C15 N3 C7 C1 -63.5(7) . . . . ?
S2 N3 C7 C1 152.6(4) . . . . ?
C11 N1 C12 C13 167.1(6) . . . . ?
C14 N1 C12 C13 -76.7(7) . . . . ?
C18 C19 C20 C21 0.3(10) . . . . ?
C18 C19 C20 S1 176.8(6) . . . . ?
C22 C21 C20 C19 -1.6(11) . . . . ?
C22 C21 C20 S1 -178.0(6) . . . . ?
O2 S1 C20 C19 69.4(6) . . . . ?
O4 S1 C20 C19 -160.1(5) . . . . ?
N2 S1 C20 C19 -45.7(6) . . . . ?
O2 S1 C20 C21 -114.2(6) . . . . ?
O4 S1 C20 C21 16.3(7) . . . . ?
N2 S1 C20 C21 130.7(6) . . . . ?
C20 C19 C18 C17 -1.3(12) . . . . ?
C22 C17 C18 C19 3.3(11) . . . . ?
C16 C17 C18 C19 -177.7(7) . . . . ?
N1 C12 C13 N4 -97.5(8) . . . . ?
C12 N1 C14 C15 161.3(5) . . . . ?
C11 N1 C14 C15 -81.7(7) . . . . ?
N3 C15 C14 N1 -92.5(7) . . . . ?
C31 C32 C33 C34 -1.7(11) . . . . ?
C31 C32 C33 C36 178.6(6) . . . . ?
C28 C29 C24 C25 -0.9(10) . . . . ?
C28 C29 C24 C23 178.7(7) . . . . ?
C20 C21 C22 C17 3.7(12) . . . . ?
C18 C17 C22 C21 -4.5(12) . . . . ?
C16 C17 C22 C21 176.5(7) . . . . ?
C6 C5 C9 N2 -59.5(8) . . . . ?
C4 C5 C9 N2 107.2(6) . . . . ?
C10 N2 C9 C5 -69.6(7) . . . . ?
S1 N2 C9 C5 132.9(5) . . . . ?
C12 C13 N4 C8 110.8(6) . . . . ?
C12 C13 N4 S3 -110.7(6) . . . . ?
C3 C8 N4 C13 -59.8(7) . . . . ?
C3 C8 N4 S3 160.0(4) . . . . ?
O10 S3 N4 C13 50.2(6) . . . . ?
O33 S3 N4 C13 178.4(5) . . . . ?
C30 S3 N4 C13 -64.6(5) . . . . ?
O10 S3 N4 C8 -169.5(5) . . . . ?
O33 S3 N4 C8 -41.3(5) . . . . ?
C30 S3 N4 C8 75.7(5) . . . . ?
C27 C26 C25 C24 -1.2(11) . . . . ?
C29 C24 C25 C26 1.6(11) . . . . ?
C23 C24 C25 C26 -178.0(7) . . . . ?
C30 C35 C34 C33 2.0(10) . . . . ?
C32 C33 C34 C35 -0.3(10) . . . . ?
C36 C33 C34 C35 179.4(7) . . . . ?
